data_7719973
loop_
_publ_author_name
'Tonon, Giovanni'
'Rafaniello, Anna'
'Mauceri, Matteo'
'Demitri, Nicola'
'Scattolin, Thomas'
'Rizzolio, Flavio'
'Visentin, Fabiano'

_publ_section_title
;
 Palladium(0) and Juglone: a New Alliance in the Fight Against Ovarian
 Cancer
;
_journal_name_full 'Dalton Transactions'
_journal_paper_doi 10.1039/D5DT01792K
_journal_year 2026
_chemical_formula_moiety 'C33 H30 N O3 P Pd'
_chemical_formula_sum 'C33 H30 N O3 P Pd'
_chemical_formula_weight 625.95
_space_group_crystal_system orthorhombic
_space_group_IT_number 61
_space_group_name_Hall '-P 2ac 2ab'
_space_group_name_H-M_alt 'P b c a'
_atom_sites_solution_hydrogens geom
_atom_sites_solution_primary direct
_atom_sites_solution_secondary difmap
_audit_creation_method SHELXL-2019/3
_audit_update_record
;
2025-04-09 deposited with the CCDC.	2025-12-04 downloaded from the CCDC.
;
_cell_angle_alpha 90
_cell_angle_beta 90
_cell_angle_gamma 90
_cell_formula_units_Z 16
_cell_length_a 22.850(5)
_cell_length_b 18.790(4)
_cell_length_c 27.065(5)
_cell_measurement_reflns_used 18387
_cell_measurement_temperature 298(2)
_cell_measurement_theta_max 31.095
_cell_measurement_theta_min 1.313
_cell_volume 11620(4)
_computing_cell_refinement 'XDS (Kabsch, 2010)'
_computing_data_collection 'Elettra XRD2 Data Collection SW'
_computing_data_reduction 'XDS (Kabsch, 2010)'
_computing_molecular_graphics 'Ortep3 for Windows - Coot'
_computing_publication_material 'enCIFer - publCIF'
_computing_structure_refinement 'SHELXL-2019/3 (Sheldrick, 2015)'
_computing_structure_solution 'SHELXT (Sheldrick, 2015)'
_diffrn_ambient_temperature 298(2)
_diffrn_measured_fraction_theta_full 0.997
_diffrn_measured_fraction_theta_max 0.916
_diffrn_measurement_device_type
;
'Arinax MD2s Goniometer, Pilatus 6M detector'
;
_diffrn_measurement_method 'Rotating crystal'
_diffrn_radiation_type Synchrotron
_diffrn_radiation_wavelength 0.620
_diffrn_reflns_av_R_equivalents 0.0467
_diffrn_reflns_av_unetI/netI 0.0260
_diffrn_reflns_Laue_measured_fraction_full 0.997
_diffrn_reflns_Laue_measured_fraction_max 0.916
_diffrn_reflns_limit_h_max 33
_diffrn_reflns_limit_h_min -33
_diffrn_reflns_limit_k_max 30
_diffrn_reflns_limit_k_min -30
_diffrn_reflns_limit_l_max 41
_diffrn_reflns_limit_l_min -39
_diffrn_reflns_number 199826
_diffrn_reflns_point_group_measured_fraction_full 0.997
_diffrn_reflns_point_group_measured_fraction_max 0.916
_diffrn_reflns_theta_full 21.839
_diffrn_reflns_theta_max 31.095
_diffrn_reflns_theta_min 1.313
_diffrn_source 'Elettra Synchrotron - XRD2 BL'
_diffrn_standards_decay_% 0
_diffrn_standards_interval_count 0
_diffrn_standards_number 0
_exptl_absorpt_coefficient_mu 0.501
_exptl_absorpt_correction_type none
_exptl_crystal_colour 'Dark Yellow'
_exptl_crystal_density_diffrn 1.431
_exptl_crystal_description Rods
_exptl_crystal_F_000 5120
_exptl_crystal_size_max 0.100
_exptl_crystal_size_mid 0.050
_exptl_crystal_size_min 0.020
_refine_diff_density_max 1.211
_refine_diff_density_min -0.403
_refine_diff_density_rms 0.096
_refine_ls_extinction_method none
_refine_ls_goodness_of_fit_ref 1.012
_refine_ls_hydrogen_treatment constr
_refine_ls_matrix_type full
_refine_ls_number_parameters 711
_refine_ls_number_reflns 25755
_refine_ls_number_restraints 0
_refine_ls_restrained_S_all 1.012
_refine_ls_R_factor_all 0.0780
_refine_ls_R_factor_gt 0.0460
_refine_ls_shift/su_max 0.002
_refine_ls_shift/su_mean 0.000
_refine_ls_structure_factor_coef Fsqd
_refine_ls_weighting_details 'w=1/[\s^2^(Fo^2^)+(0.0820P)^2^+1.0140P] where P=(Fo^2^+2Fc^2^)/3'
_refine_ls_weighting_scheme calc
_refine_ls_wR_factor_gt 0.1254
_refine_ls_wR_factor_ref 0.1479
_reflns_Friedel_coverage 0.000
_reflns_number_gt 15915
_reflns_number_total 25755
_reflns_threshold_expression 'I > 2\s(I)'
_cod_data_source_file d5dt01792k2.cif
_cod_data_source_block AR12RT
_cod_database_code 7719973
_shelx_shelxl_version_number 2019/3
_shelx_space_group_comment
;
The symmetry employed for this shelxl refinement is uniquely defined
by the following loop, which should always be used as a source of
symmetry information in preference to the above space-group names.
They are only intended as comments.
;
_shelx_estimated_absorpt_t_min 0.952
_shelx_estimated_absorpt_t_max 0.990

loop_
_space_group_symop_operation_xyz
'x, y, z'
'-x+1/2, -y, z+1/2'
'-x, y+1/2, -z+1/2'
'x+1/2, -y+1/2, -z'
'-x, -y, -z'
'x-1/2, y, -z-1/2'
'x, -y-1/2, z-1/2'
'-x-1/2, y-1/2, z'

loop_
_atom_site_label
_atom_site_type_symbol
_atom_site_fract_x
_atom_site_fract_y
_atom_site_fract_z
_atom_site_U_iso_or_equiv
_atom_site_adp_type
_atom_site_occupancy
_atom_site_site_symmetry_order
_atom_site_calc_flag
_atom_site_refinement_flags_posn
_atom_site_refinement_flags_adp
_atom_site_refinement_flags_occupancy
_atom_site_disorder_assembly
_atom_site_disorder_group
Pd_A:1 Pd 0.35989(2) 0.38168(2) 0.28125(2) 0.05576(5) Uani 1 1 d . . . . .
P_A:3 P 0.31912(2) 0.27983(3) 0.24736(2) 0.05028(10) Uani 1 1 d . . . . .
C18_A:3 C 0.30288(11) 0.15649(14) 0.30486(9) 0.0667(5) Uani 1 1 d . . . . .
H18_A:3 H 0.334761 0.137412 0.288106 0.080 Uiso 1 1 calc R U . . .
C17_A:3 C 0.27618(14) 0.11757(15) 0.34230(10) 0.0784(7) Uani 1 1 d . . . . .
H17_A:3 H 0.290853 0.073210 0.351176 0.094 Uiso 1 1 calc R U . . .
C16_A:3 C 0.22830(14) 0.14470(19) 0.36603(10) 0.0839(8) Uani 1 1 d . . . . .
H16_A:3 H 0.210296 0.118665 0.390984 0.101 Uiso 1 1 calc R U . . .
C15_A:3 C 0.20689(14) 0.20988(19) 0.35317(11) 0.0869(8) Uani 1 1 d . . . . .
H15_A:3 H 0.173812 0.227517 0.369008 0.104 Uiso 1 1 calc R U . . .
C14_A:3 C 0.23387(11) 0.25019(17) 0.31674(9) 0.0729(6) Uani 1 1 d . . . . .
H14_A:3 H 0.219518 0.295020 0.308678 0.087 Uiso 1 1 calc R U . . .
C13_A:3 C 0.28249(9) 0.22299(12) 0.29243(8) 0.0570(4) Uani 1 1 d . . . . .
C7_A:3 C 0.26500(8) 0.29398(11) 0.19876(8) 0.0531(4) Uani 1 1 d . . . . .
C8_A:3 C 0.27205(10) 0.35205(13) 0.16815(8) 0.0622(5) Uani 1 1 d . . . . .
H8_A:3 H 0.302274 0.384149 0.173888 0.075 Uiso 1 1 calc R U . . .
C9_A:3 C 0.23386(13) 0.36268(16) 0.12857(10) 0.0771(7) Uani 1 1 d . . . . .
H9_A:3 H 0.238788 0.401864 0.107995 0.093 Uiso 1 1 calc R U . . .
C10_A:3 C 0.18956(13) 0.31616(16) 0.11994(10) 0.0791(7) Uani 1 1 d . . . . .
H10_A:3 H 0.164579 0.323169 0.093252 0.095 Uiso 1 1 calc R U . . .
C11_A:3 C 0.18163(11) 0.25847(17) 0.15076(11) 0.0781(7) Uani 1 1 d . . . . .
H11_A:3 H 0.150856 0.227107 0.145128 0.094 Uiso 1 1 calc R U . . .
C12_A:3 C 0.21933(10) 0.24706(14) 0.19010(9) 0.0663(5) Uani 1 1 d . . . . .
H12_A:3 H 0.213991 0.207951 0.210671 0.080 Uiso 1 1 calc R U . . .
C1_A:3 C 0.37208(9) 0.22049(11) 0.21867(7) 0.0534(4) Uani 1 1 d . . . . .
C2_A:3 C 0.42495(11) 0.20998(14) 0.24291(10) 0.0672(5) Uani 1 1 d . . . . .
H2_A:3 H 0.432483 0.234320 0.272143 0.081 Uiso 1 1 calc R U . . .
C3_A:3 C 0.46642(12) 0.16399(16) 0.22425(11) 0.0793(7) Uani 1 1 d . . . . .
H3_A:3 H 0.501253 0.156392 0.241227 0.095 Uiso 1 1 calc R U . . .
C4_A:3 C 0.45585(13) 0.12924(15) 0.18011(11) 0.0796(8) Uani 1 1 d . . . . .
H4_A:3 H 0.483472 0.097848 0.167396 0.096 Uiso 1 1 calc R U . . .
C5_A:3 C 0.40494(13) 0.14103(17) 0.15529(11) 0.0804(8) Uani 1 1 d . . . . .
H5_A:3 H 0.398579 0.118838 0.125055 0.096 Uiso 1 1 calc R U . . .
C6_A:3 C 0.36248(11) 0.18579(14) 0.17462(9) 0.0663(5) Uani 1 1 d . . . . .
H6_A:3 H 0.327418 0.192383 0.157786 0.080 Uiso 1 1 calc R U . . .
O4_A:2 O 0.20323(9) 0.43324(15) 0.28966(11) 0.1095(8) Uani 1 1 d . . . . .
C4_A:2 C 0.25362(11) 0.45617(16) 0.28699(11) 0.0763(7) Uani 1 1 d . . . . .
C4A_A:2 C 0.27177(12) 0.50099(15) 0.24484(12) 0.0767(7) Uani 1 1 d . . . . .
C6_A:2 C 0.2520(2) 0.5449(2) 0.16437(18) 0.1179(14) Uani 1 1 d . . . . .
H6_A:2 H 0.226761 0.549734 0.137647 0.142 Uiso 1 1 calc R U . . .
C7_A:2 C 0.3065(3) 0.5732(2) 0.16158(17) 0.1156(14) Uani 1 1 d . . . . .
H7_A:2 H 0.318574 0.595513 0.132656 0.139 Uiso 1 1 calc R U . . .
C8A_A:2 C 0.32763(13) 0.53172(15) 0.24458(13) 0.0808(7) Uani 1 1 d . . . . .
C1_A:2 C 0.36658(12) 0.52516(17) 0.28753(13) 0.0833(8) Uani 1 1 d . . . . .
O1_A:2 O 0.41270(12) 0.56136(15) 0.29002(14) 0.1268(11) Uani 1 1 d . . . . .
C2_A:2 C 0.35066(11) 0.47563(17) 0.32550(11) 0.0790(7) Uani 1 1 d . . . . .
H2_A:2 H 0.376098 0.467047 0.351652 0.095 Uiso 1 1 calc R U . . .
C3_A:2 C 0.29664(11) 0.44002(16) 0.32324(10) 0.0740(6) Uani 1 1 d . . . . .
H3_A:2 H 0.288749 0.404608 0.346303 0.089 Uiso 1 1 calc R U . . .
C8O_A:2 C 0.3444(2) 0.56910(18) 0.20171(19) 0.1076(12) Uani 1 1 d . . . . .
OA_A:2 O 0.39620(16) 0.5999(2) 0.2003(2) 0.1561(15) Uani 1 1 d . . . . .
HA_A:2 H 0.418150 0.580376 0.220069 0.234 Uiso 1 1 calc R U . . .
C5H_A:2 C 0.23384(18) 0.51024(19) 0.20480(15) 0.0988(10) Uani 1 1 d . . . . .
H5H_A:2 H 0.195949 0.492294 0.206233 0.119 Uiso 1 1 calc R U . . .
N_A:4 N 0.49237(9) 0.37939(13) 0.25051(9) 0.0744(5) Uani 1 1 d . . . . .
C_A:4 C 0.44419(10) 0.37729(14) 0.26106(10) 0.0677(6) Uani 1 1 d . . . . .
C1_A:4 C 0.55418(10) 0.38778(17) 0.23790(11) 0.0747(7) Uani 1 1 d . . . . .
C2_A:4 C 0.56592(14) 0.3449(2) 0.19213(12) 0.0970(10) Uani 1 1 d . . . . .
H2A_A:4 H 0.561002 0.295200 0.199337 0.146 Uiso 1 1 calc R U . . .
H2B_A:4 H 0.605272 0.353318 0.181168 0.146 Uiso 1 1 calc R U . . .
H2C_A:4 H 0.539005 0.358654 0.166635 0.146 Uiso 1 1 calc R U . . .
C3_A:4 C 0.56462(15) 0.4655(2) 0.22968(19) 0.1132(13) Uani 1 1 d . . . . .
H3A_A:4 H 0.538866 0.482494 0.204267 0.170 Uiso 1 1 calc R U . . .
H3B_A:4 H 0.604500 0.472845 0.219749 0.170 Uiso 1 1 calc R U . . .
H3C_A:4 H 0.557205 0.491019 0.259767 0.170 Uiso 1 1 calc R U . . .
C4_A:4 C 0.58930(14) 0.3589(3) 0.28079(12) 0.1056(12) Uani 1 1 d . . . . .
H4A_A:4 H 0.580447 0.385655 0.310058 0.158 Uiso 1 1 calc R U . . .
H4B_A:4 H 0.630303 0.362851 0.273551 0.158 Uiso 1 1 calc R U . . .
H4C_A:4 H 0.579459 0.309776 0.285989 0.158 Uiso 1 1 calc R U . . .
Pd_B:1 Pd 0.09728(2) 0.22014(2) 0.46089(2) 0.05118(5) Uani 1 1 d . . . . .
O4_B:2 O -0.05695(8) 0.16076(14) 0.47745(9) 0.0944(6) Uani 1 1 d . . . . .
C4_B:2 C -0.00653(10) 0.13910(15) 0.47662(10) 0.0684(6) Uani 1 1 d . . . . .
C4A_B:2 C 0.01866(11) 0.09930(14) 0.51931(10) 0.0678(5) Uani 1 1 d . . . . .
C6_B:2 C 0.01071(19) 0.0588(2) 0.60215(15) 0.1074(11) Uani 1 1 d . . . . .
H6_B:2 H -0.010877 0.055089 0.631168 0.129 Uiso 1 1 calc R U . . .
C7_B:2 C 0.06506(19) 0.03024(19) 0.60049(14) 0.1006(10) Uani 1 1 d . . . . .
H7_B:2 H 0.080793 0.008897 0.628505 0.121 Uiso 1 1 calc R U . . .
C8A_B:2 C 0.07442(11) 0.06819(13) 0.51554(10) 0.0662(5) Uani 1 1 d . . . . .
C1_B:2 C 0.10841(11) 0.07162(14) 0.46888(10) 0.0685(6) Uani 1 1 d . . . . .
O1_B:2 O 0.15423(10) 0.03693(12) 0.46414(9) 0.0906(6) Uani 1 1 d . . . . .
C2_B:2 C 0.08543(11) 0.11542(13) 0.42987(9) 0.0645(5) Uani 1 1 d . . . . .
H2_B:2 H 0.106887 0.120791 0.400914 0.077 Uiso 1 1 calc R U . . .
C3_B:2 C 0.03124(10) 0.15035(14) 0.43449(9) 0.0635(5) Uani 1 1 d . . . . .
H3_B:2 H 0.019391 0.181534 0.409758 0.076 Uiso 1 1 calc R U . . .
C8O_B:2 C 0.09772(14) 0.03272(16) 0.55664(13) 0.0820(7) Uani 1 1 d . . . . .
OA_B:2 O 0.14910(12) 0.00166(16) 0.55594(11) 0.1121(8) Uani 1 1 d . . . . .
HA_B:2 H 0.167900 0.016074 0.532153 0.168 Uiso 1 1 calc R U . . .
C5H_B:2 C -0.01349(15) 0.0931(2) 0.56239(13) 0.0910(8) Uani 1 1 d . . . . .
H5H_B:2 H -0.051059 0.111913 0.564353 0.109 Uiso 1 1 calc R U . . .
P_B:3 P 0.05691(2) 0.33059(3) 0.47796(2) 0.05139(11) Uani 1 1 d . . . . .
C18_B:3 C 0.00693(11) 0.43897(13) 0.41943(9) 0.0640(5) Uani 1 1 d . . . . .
H18_B:3 H 0.035489 0.468987 0.432284 0.077 Uiso 1 1 calc R U . . .
C17_B:3 C -0.03390(12) 0.46523(15) 0.38580(10) 0.0720(6) Uani 1 1 d . . . . .
H17_B:3 H -0.032488 0.512671 0.376079 0.086 Uiso 1 1 calc R U . . .
C16_B:3 C -0.07586(12) 0.42134(16) 0.36720(10) 0.0766(7) Uani 1 1 d . . . . .
H16_B:3 H -0.102668 0.438609 0.344295 0.092 Uiso 1 1 calc R U . . .
C15_B:3 C -0.07867(12) 0.35184(16) 0.38213(11) 0.0756(6) Uani 1 1 d . . . . .
H15_B:3 H -0.108099 0.322471 0.369975 0.091 Uiso 1 1 calc R U . . .
C14_B:3 C -0.03847(10) 0.32510(14) 0.41488(9) 0.0647(5) Uani 1 1 d . . . . .
H14_B:3 H -0.040456 0.277644 0.424486 0.078 Uiso 1 1 calc R U . . .
C13_B:3 C 0.00505(9) 0.36862(12) 0.43365(7) 0.0550(4) Uani 1 1 d . . . . .
C7_B:3 C 0.01562(10) 0.33330(13) 0.53542(7) 0.0579(4) Uani 1 1 d . . . . .
C8_B:3 C 0.03272(16) 0.2897(2) 0.57333(12) 0.1025(12) Uani 1 1 d . . . . .
H8_B:3 H 0.065062 0.260085 0.569721 0.123 Uiso 1 1 calc R U . . .
C9_B:3 C 0.0011(2) 0.2902(3) 0.61737(14) 0.149(2) Uani 1 1 d . . . . .
H9_B:3 H 0.012855 0.261162 0.643378 0.179 Uiso 1 1 calc R U . . .
C10_B:3 C -0.04684(18) 0.3325(3) 0.62282(13) 0.1172(14) Uani 1 1 d . . . . .
H10_B:3 H -0.067889 0.331732 0.652227 0.141 Uiso 1 1 calc R U . . .
C11_B:3 C -0.06393(14) 0.37589(19) 0.58537(11) 0.0868(8) Uani 1 1 d . . . . .
H11_B:3 H -0.096334 0.405320 0.589195 0.104 Uiso 1 1 calc R U . . .
C12_B:3 C -0.03297(11) 0.37604(14) 0.54167(9) 0.0673(6) Uani 1 1 d . . . . .
H12_B:3 H -0.045013 0.405423 0.515952 0.081 Uiso 1 1 calc R U . . .
C1_B:3 C 0.11151(9) 0.40065(12) 0.48313(8) 0.0559(4) Uani 1 1 d . . . . .
C2_B:3 C 0.14986(12) 0.41081(15) 0.44362(10) 0.0728(6) Uani 1 1 d . . . . .
H2_B:3 H 0.147184 0.381549 0.415995 0.087 Uiso 1 1 calc R U . . .
C3_B:3 C 0.19165(13) 0.46366(16) 0.44501(14) 0.0860(8) Uani 1 1 d . . . . .
H3_B:3 H 0.216392 0.470358 0.418127 0.103 Uiso 1 1 calc R U . . .
C4_B:3 C 0.19697(13) 0.50658(17) 0.48598(16) 0.0937(10) Uani 1 1 d . . . . .
H4_B:3 H 0.225642 0.541670 0.487130 0.112 Uiso 1 1 calc R U . . .
C5_B:3 C 0.15993(15) 0.4972(2) 0.52475(14) 0.0947(9) Uani 1 1 d . . . . .
H5_B:3 H 0.162998 0.526513 0.552328 0.114 Uiso 1 1 calc R U . . .
C6_B:3 C 0.11749(12) 0.44421(16) 0.52352(10) 0.0747(6) Uani 1 1 d . . . . .
H6_B:3 H 0.092768 0.438176 0.550491 0.090 Uiso 1 1 calc R U . . .
N_B:4 N 0.22881(8) 0.25536(12) 0.48615(8) 0.0661(4) Uani 1 1 d . . . . .
C_B:4 C 0.18151(9) 0.24101(13) 0.47773(9) 0.0601(5) Uani 1 1 d . . . . .
C1_B:4 C 0.28940(10) 0.27644(14) 0.49557(11) 0.0714(6) Uani 1 1 d . . . . .
C2_B:4 C 0.28870(18) 0.3266(3) 0.53857(17) 0.1209(15) Uani 1 1 d . . . . .
H2A_B:4 H 0.258952 0.361903 0.533581 0.181 Uiso 1 1 calc R U . . .
H2B_B:4 H 0.326145 0.349369 0.541401 0.181 Uiso 1 1 calc R U . . .
H2C_B:4 H 0.280565 0.300522 0.568310 0.181 Uiso 1 1 calc R U . . .
C3_B:4 C 0.32297(15) 0.2107(2) 0.5081(3) 0.1344(19) Uani 1 1 d . . . . .
H3A_B:4 H 0.309082 0.191764 0.538866 0.202 Uiso 1 1 calc R U . . .
H3B_B:4 H 0.363792 0.222054 0.510951 0.202 Uiso 1 1 calc R U . . .
H3C_B:4 H 0.317632 0.175958 0.482453 0.202 Uiso 1 1 calc R U . . .
C4_B:4 C 0.31235(15) 0.3106(3) 0.44944(17) 0.1321(18) Uani 1 1 d . . . . .
H4A_B:4 H 0.306065 0.279309 0.421887 0.198 Uiso 1 1 calc R U . . .
H4B_B:4 H 0.353477 0.319576 0.453051 0.198 Uiso 1 1 calc R U . . .
H4C_B:4 H 0.292194 0.354655 0.443833 0.198 Uiso 1 1 calc R U . . .

loop_
_atom_site_aniso_label
_atom_site_aniso_U_11
_atom_site_aniso_U_22
_atom_site_aniso_U_33
_atom_site_aniso_U_23
_atom_site_aniso_U_13
_atom_site_aniso_U_12
Pd_A:1 0.03939(8) 0.07095(11) 0.05695(9) -0.01056(7) 0.00208(5) -0.00134(6)
P_A:3 0.0422(2) 0.0594(3) 0.0492(2) -0.00200(19) 0.00512(17) 0.00069(18)
C18_A:3 0.0662(13) 0.0742(14) 0.0598(12) 0.0006(10) 0.0080(9) -0.0067(10)
C17_A:3 0.0878(18) 0.0778(16) 0.0697(15) 0.0117(12) 0.0036(13) -0.0168(13)
C16_A:3 0.0854(18) 0.106(2) 0.0604(13) 0.0085(13) 0.0115(12) -0.0294(16)
C15_A:3 0.0766(17) 0.117(2) 0.0674(15) 0.0038(15) 0.0260(13) -0.0058(15)
C14_A:3 0.0631(13) 0.0866(16) 0.0689(14) 0.0008(12) 0.0206(10) 0.0014(12)
C13_A:3 0.0528(10) 0.0695(12) 0.0487(9) -0.0024(8) 0.0062(7) -0.0072(9)
C7_A:3 0.0453(9) 0.0600(10) 0.0540(10) -0.0058(8) 0.0023(7) 0.0052(7)
C8_A:3 0.0607(11) 0.0668(12) 0.0591(11) 0.0007(9) 0.0022(9) 0.0024(9)
C9_A:3 0.0847(17) 0.0853(17) 0.0613(13) 0.0047(12) -0.0024(12) 0.0141(14)
C10_A:3 0.0802(16) 0.0899(18) 0.0672(14) -0.0107(13) -0.0173(12) 0.0191(14)
C11_A:3 0.0629(13) 0.0837(17) 0.0878(18) -0.0166(14) -0.0176(12) 0.0027(12)
C12_A:3 0.0580(12) 0.0675(13) 0.0736(14) -0.0019(11) -0.0087(10) -0.0013(10)
C1_A:3 0.0493(9) 0.0599(11) 0.0510(9) 0.0058(8) 0.0082(7) 0.0060(8)
C2_A:3 0.0606(12) 0.0765(14) 0.0644(13) 0.0035(10) -0.0024(10) 0.0141(10)
C3_A:3 0.0607(13) 0.0883(18) 0.0888(18) 0.0152(14) 0.0037(12) 0.0227(12)
C4_A:3 0.0776(16) 0.0813(16) 0.0800(17) 0.0140(13) 0.0256(13) 0.0303(13)
C5_A:3 0.0925(19) 0.0843(17) 0.0643(14) -0.0029(12) 0.0153(12) 0.0271(14)
C6_A:3 0.0667(13) 0.0739(14) 0.0583(11) -0.0043(10) 0.0055(9) 0.0163(10)
O4_A:2 0.0464(10) 0.126(2) 0.156(2) -0.0082(17) 0.0037(11) -0.0028(11)
C4_A:2 0.0501(11) 0.0847(17) 0.0940(18) -0.0200(14) 0.0036(11) 0.0055(11)
C4A_A:2 0.0641(14) 0.0719(14) 0.0940(18) -0.0237(13) -0.0055(12) 0.0089(11)
C6_A:2 0.160(4) 0.080(2) 0.115(3) -0.013(2) -0.019(3) 0.025(3)
C7_A:2 0.180(5) 0.0695(19) 0.098(3) 0.0025(17) 0.012(3) 0.019(2)
C8A_A:2 0.0795(17) 0.0617(13) 0.101(2) -0.0190(13) 0.0095(14) 0.0000(12)
C1_A:2 0.0604(14) 0.0765(17) 0.113(2) -0.0340(16) 0.0040(13) -0.0085(11)
O1_A:2 0.0821(15) 0.1058(19) 0.192(3) -0.0335(19) -0.0087(16) -0.0370(14)
C2_A:2 0.0625(13) 0.0943(19) 0.0801(16) -0.0351(14) -0.0084(11) 0.0050(12)
C3_A:2 0.0576(12) 0.0874(17) 0.0772(15) -0.0191(13) 0.0118(10) 0.0049(11)
C8O_A:2 0.118(3) 0.0644(17) 0.140(3) -0.0127(19) 0.033(3) -0.0054(17)
OA_A:2 0.136(3) 0.116(2) 0.216(5) 0.008(2) 0.052(3) -0.038(2)
C5H_A:2 0.108(3) 0.083(2) 0.106(2) -0.0158(18) -0.016(2) 0.0212(18)
N_A:4 0.0437(9) 0.1019(16) 0.0775(13) -0.0080(11) 0.0003(8) -0.0014(9)
C_A:4 0.0428(10) 0.0849(16) 0.0754(15) -0.0107(11) -0.0002(9) -0.0013(9)
C1_A:4 0.0397(10) 0.109(2) 0.0756(15) -0.0014(13) 0.0020(9) 0.0017(11)
C2_A:4 0.0726(17) 0.138(3) 0.0809(19) -0.0051(19) 0.0073(14) 0.0238(18)
C3_A:4 0.0602(17) 0.109(3) 0.170(4) 0.006(2) -0.004(2) -0.0073(17)
C4_A:4 0.0618(16) 0.179(4) 0.0758(19) 0.016(2) -0.0083(12) 0.007(2)
Pd_B:1 0.04046(7) 0.06338(9) 0.04971(8) -0.00433(6) -0.00067(5) -0.00034(5)
O4_B:2 0.0472(9) 0.1256(18) 0.1103(16) 0.0146(13) 0.0034(9) 0.0062(10)
C4_B:2 0.0476(10) 0.0809(15) 0.0766(15) -0.0047(12) -0.0029(9) -0.0064(10)
C4A_B:2 0.0567(12) 0.0725(14) 0.0741(14) 0.0001(11) 0.0032(10) -0.0101(10)
C6_B:2 0.113(3) 0.120(3) 0.089(2) 0.017(2) 0.0223(19) -0.008(2)
C7_B:2 0.128(3) 0.090(2) 0.084(2) 0.0177(16) -0.0058(19) 0.003(2)
C8A_B:2 0.0627(12) 0.0600(12) 0.0759(14) -0.0028(10) -0.0023(10) -0.0022(10)
C1_B:2 0.0585(12) 0.0636(13) 0.0834(16) -0.0105(11) 0.0007(10) -0.0001(10)
O1_B:2 0.0741(12) 0.0890(14) 0.1086(16) -0.0038(11) 0.0101(10) 0.0225(11)
C2_B:2 0.0622(12) 0.0687(13) 0.0626(12) -0.0128(10) 0.0037(9) -0.0042(10)
C3_B:2 0.0521(10) 0.0748(13) 0.0636(12) -0.0029(10) -0.0095(9) -0.0059(9)
C8O_B:2 0.0870(19) 0.0682(15) 0.091(2) 0.0052(14) -0.0088(14) 0.0070(13)
OA_B:2 0.1037(18) 0.1067(18) 0.126(2) 0.0110(16) -0.0140(15) 0.0341(15)
C5H_B:2 0.0759(17) 0.109(2) 0.088(2) 0.0119(17) 0.0171(15) -0.0079(16)
P_B:3 0.0445(2) 0.0633(3) 0.0463(2) -0.00330(19) -0.00133(17) 0.00126(19)
C18_B:3 0.0652(12) 0.0642(12) 0.0626(12) -0.0057(9) -0.0070(9) 0.0068(10)
C17_B:3 0.0757(15) 0.0741(14) 0.0662(13) 0.0031(11) -0.0034(11) 0.0168(12)
C16_B:3 0.0710(14) 0.0900(18) 0.0687(14) 0.0025(12) -0.0171(11) 0.0189(13)
C15_B:3 0.0600(13) 0.0866(17) 0.0802(16) -0.0025(13) -0.0181(11) 0.0018(12)
C14_B:3 0.0563(11) 0.0713(13) 0.0665(12) 0.0019(10) -0.0085(9) 0.0014(9)
C13_B:3 0.0498(9) 0.0680(11) 0.0473(9) -0.0029(8) -0.0018(7) 0.0057(8)
C7_B:3 0.0532(10) 0.0718(12) 0.0487(9) -0.0012(8) -0.0008(7) -0.0021(9)
C8_B:3 0.098(2) 0.145(3) 0.0644(15) 0.0273(17) 0.0114(14) 0.048(2)
C9_B:3 0.164(4) 0.215(5) 0.0687(19) 0.055(3) 0.034(2) 0.075(4)
C10_B:3 0.117(3) 0.166(4) 0.0685(18) 0.025(2) 0.0362(18) 0.027(3)
C11_B:3 0.0723(16) 0.114(2) 0.0738(17) -0.0012(15) 0.0229(13) 0.0085(15)
C12_B:3 0.0625(13) 0.0787(15) 0.0608(12) 0.0038(10) 0.0113(9) 0.0070(11)
C1_B:3 0.0462(9) 0.0648(11) 0.0569(11) -0.0006(9) 0.0008(7) 0.0010(8)
C2_B:3 0.0716(14) 0.0755(15) 0.0713(14) 0.0021(12) 0.0161(11) -0.0016(12)
C3_B:3 0.0721(16) 0.0736(16) 0.112(2) 0.0129(16) 0.0293(15) -0.0002(13)
C4_B:3 0.0619(15) 0.0723(16) 0.147(3) 0.0007(18) 0.0054(17) -0.0100(12)
C5_B:3 0.0817(19) 0.096(2) 0.106(2) -0.0262(18) -0.0035(17) -0.0239(16)
C6_B:3 0.0622(13) 0.0897(18) 0.0722(14) -0.0180(13) 0.0035(11) -0.0128(12)
N_B:4 0.0477(9) 0.0771(12) 0.0736(12) -0.0008(10) -0.0042(8) -0.0044(8)
C_B:4 0.0455(10) 0.0710(13) 0.0636(11) 0.0001(10) -0.0007(8) -0.0008(9)
C1_B:4 0.0420(10) 0.0856(16) 0.0866(16) 0.0094(12) -0.0104(10) -0.0061(9)
C2_B:4 0.091(2) 0.141(4) 0.131(3) -0.031(3) -0.019(2) -0.034(2)
C3_B:4 0.0614(18) 0.113(3) 0.229(6) 0.034(3) -0.023(3) 0.0104(18)
C4_B:4 0.0652(19) 0.204(5) 0.127(3) 0.057(3) -0.0103(19) -0.038(2)

loop_
_atom_type_symbol
_atom_type_description
_atom_type_scat_dispersion_real
_atom_type_scat_dispersion_imag
_atom_type_scat_source
C C 0.0020 0.0012 'International Tables Vol C Tables 4.2.6.8 and 6.1.1.4'
N N 0.0042 0.0025 'International Tables Vol C Tables 4.2.6.8 and 6.1.1.4'
O O 0.0077 0.0045 'International Tables Vol C Tables 4.2.6.8 and 6.1.1.4'
P P 0.0809 0.0720 'International Tables Vol C Tables 4.2.6.8 and 6.1.1.4'
Pd Pd -1.3766 0.7904 'International Tables Vol C Tables 4.2.6.8 and 6.1.1.4'
H H 0.0000 0.0000 'International Tables Vol C Tables 4.2.6.8 and 6.1.1.4'

loop_
_geom_angle_atom_site_label_1
_geom_angle_atom_site_label_2
_geom_angle_atom_site_label_3
_geom_angle
_geom_angle_site_symmetry_1
_geom_angle_site_symmetry_3
_geom_angle_publ_flag
C_A:4 Pd_A:1 C3_A:2 144.57(10) . . ?
C_A:4 Pd_A:1 C2_A:2 106.31(10) . . ?
C3_A:2 Pd_A:1 C2_A:2 38.30(10) . . ?
C_A:4 Pd_A:1 P_A:3 104.14(8) . . ?
C3_A:2 Pd_A:1 P_A:3 111.20(7) . . ?
C2_A:2 Pd_A:1 P_A:3 149.49(8) . . ?
C1_A:3 P_A:3 C13_A:3 103.40(10) . . ?
C1_A:3 P_A:3 C7_A:3 103.44(9) . . ?
C13_A:3 P_A:3 C7_A:3 104.85(10) . . ?
C1_A:3 P_A:3 Pd_A:1 114.06(7) . . ?
C13_A:3 P_A:3 Pd_A:1 113.78(7) . . ?
C7_A:3 P_A:3 Pd_A:1 115.93(7) . . ?
C13_A:3 C18_A:3 C17_A:3 120.5(2) . . ?
C13_A:3 C18_A:3 H18_A:3 119.8 . . ?
C17_A:3 C18_A:3 H18_A:3 119.8 . . ?
C16_A:3 C17_A:3 C18_A:3 119.8(3) . . ?
C16_A:3 C17_A:3 H17_A:3 120.1 . . ?
C18_A:3 C17_A:3 H17_A:3 120.1 . . ?
C15_A:3 C16_A:3 C17_A:3 120.1(2) . . ?
C15_A:3 C16_A:3 H16_A:3 119.9 . . ?
C17_A:3 C16_A:3 H16_A:3 119.9 . . ?
C16_A:3 C15_A:3 C14_A:3 120.8(3) . . ?
C16_A:3 C15_A:3 H15_A:3 119.6 . . ?
C14_A:3 C15_A:3 H15_A:3 119.6 . . ?
C15_A:3 C14_A:3 C13_A:3 119.4(3) . . ?
C15_A:3 C14_A:3 H14_A:3 120.3 . . ?
C13_A:3 C14_A:3 H14_A:3 120.3 . . ?
C18_A:3 C13_A:3 C14_A:3 119.3(2) . . ?
C18_A:3 C13_A:3 P_A:3 122.68(17) . . ?
C14_A:3 C13_A:3 P_A:3 117.93(19) . . ?
C8_A:3 C7_A:3 C12_A:3 119.3(2) . . ?
C8_A:3 C7_A:3 P_A:3 117.97(16) . . ?
C12_A:3 C7_A:3 P_A:3 122.64(17) . . ?
C7_A:3 C8_A:3 C9_A:3 120.1(2) . . ?
C7_A:3 C8_A:3 H8_A:3 120.0 . . ?
C9_A:3 C8_A:3 H8_A:3 120.0 . . ?
C10_A:3 C9_A:3 C8_A:3 120.4(3) . . ?
C10_A:3 C9_A:3 H9_A:3 119.8 . . ?
C8_A:3 C9_A:3 H9_A:3 119.8 . . ?
C9_A:3 C10_A:3 C11_A:3 120.0(2) . . ?
C9_A:3 C10_A:3 H10_A:3 120.0 . . ?
C11_A:3 C10_A:3 H10_A:3 120.0 . . ?
C10_A:3 C11_A:3 C12_A:3 120.3(3) . . ?
C10_A:3 C11_A:3 H11_A:3 119.9 . . ?
C12_A:3 C11_A:3 H11_A:3 119.9 . . ?
C7_A:3 C12_A:3 C11_A:3 120.0(3) . . ?
C7_A:3 C12_A:3 H12_A:3 120.0 . . ?
C11_A:3 C12_A:3 H12_A:3 120.0 . . ?
C6_A:3 C1_A:3 C2_A:3 118.7(2) . . ?
C6_A:3 C1_A:3 P_A:3 123.64(17) . . ?
C2_A:3 C1_A:3 P_A:3 117.65(17) . . ?
C3_A:3 C2_A:3 C1_A:3 120.9(3) . . ?
C3_A:3 C2_A:3 H2_A:3 119.5 . . ?
C1_A:3 C2_A:3 H2_A:3 119.5 . . ?
C2_A:3 C3_A:3 C4_A:3 119.5(2) . . ?
C2_A:3 C3_A:3 H3_A:3 120.2 . . ?
C4_A:3 C3_A:3 H3_A:3 120.2 . . ?
C5_A:3 C4_A:3 C3_A:3 119.9(2) . . ?
C5_A:3 C4_A:3 H4_A:3 120.0 . . ?
C3_A:3 C4_A:3 H4_A:3 120.0 . . ?
C4_A:3 C5_A:3 C6_A:3 120.7(3) . . ?
C4_A:3 C5_A:3 H5_A:3 119.7 . . ?
C6_A:3 C5_A:3 H5_A:3 119.7 . . ?
C1_A:3 C6_A:3 C5_A:3 120.2(2) . . ?
C1_A:3 C6_A:3 H6_A:3 119.9 . . ?
C5_A:3 C6_A:3 H6_A:3 119.9 . . ?
O4_A:2 C4_A:2 C3_A:2 122.1(3) . . ?
O4_A:2 C4_A:2 C4A_A:2 120.5(3) . . ?
C3_A:2 C4_A:2 C4A_A:2 117.4(2) . . ?
C5H_A:2 C4A_A:2 C8A_A:2 120.6(3) . . ?
C5H_A:2 C4A_A:2 C4_A:2 119.7(3) . . ?
C8A_A:2 C4A_A:2 C4_A:2 119.6(3) . . ?
C5H_A:2 C6_A:2 C7_A:2 121.4(4) . . ?
C5H_A:2 C6_A:2 H6_A:2 119.3 . . ?
C7_A:2 C6_A:2 H6_A:2 119.3 . . ?
C6_A:2 C7_A:2 C8O_A:2 120.5(4) . . ?
C6_A:2 C7_A:2 H7_A:2 119.8 . . ?
C8O_A:2 C7_A:2 H7_A:2 119.8 . . ?
C4A_A:2 C8A_A:2 C8O_A:2 117.2(3) . . ?
C4A_A:2 C8A_A:2 C1_A:2 120.9(3) . . ?
C8O_A:2 C8A_A:2 C1_A:2 121.9(3) . . ?
O1_A:2 C1_A:2 C2_A:2 121.7(3) . . ?
O1_A:2 C1_A:2 C8A_A:2 120.3(4) . . ?
C2_A:2 C1_A:2 C8A_A:2 117.9(2) . . ?
C3_A:2 C2_A:2 C1_A:2 120.1(3) . . ?
C3_A:2 C2_A:2 Pd_A:1 70.74(14) . . ?
C1_A:2 C2_A:2 Pd_A:1 96.27(17) . . ?
C3_A:2 C2_A:2 H2_A:2 120.0 . . ?
C1_A:2 C2_A:2 H2_A:2 120.0 . . ?
Pd_A:1 C2_A:2 H2_A:2 102.8 . . ?
C2_A:2 C3_A:2 C4_A:2 122.4(3) . . ?
C2_A:2 C3_A:2 Pd_A:1 70.97(14) . . ?
C4_A:2 C3_A:2 Pd_A:1 102.10(17) . . ?
C2_A:2 C3_A:2 H3_A:2 118.8 . . ?
C4_A:2 C3_A:2 H3_A:2 118.8 . . ?
Pd_A:1 C3_A:2 H3_A:2 96.9 . . ?
OA_A:2 C8O_A:2 C7_A:2 120.8(5) . . ?
OA_A:2 C8O_A:2 C8A_A:2 119.1(5) . . ?
C7_A:2 C8O_A:2 C8A_A:2 120.0(4) . . ?
C8O_A:2 OA_A:2 HA_A:2 109.5 . . ?
C6_A:2 C5H_A:2 C4A_A:2 120.1(4) . . ?
C6_A:2 C5H_A:2 H5H_A:2 120.0 . . ?
C4A_A:2 C5H_A:2 H5H_A:2 120.0 . . ?
C_A:4 N_A:4 C1_A:4 175.7(3) . . ?
N_A:4 C_A:4 Pd_A:1 175.5(2) . . ?
N_A:4 C1_A:4 C3_A:4 107.1(2) . . ?
N_A:4 C1_A:4 C2_A:4 107.9(2) . . ?
C3_A:4 C1_A:4 C2_A:4 111.9(3) . . ?
N_A:4 C1_A:4 C4_A:4 107.2(2) . . ?
C3_A:4 C1_A:4 C4_A:4 112.3(3) . . ?
C2_A:4 C1_A:4 C4_A:4 110.2(3) . . ?
C1_A:4 C2_A:4 H2A_A:4 109.5 . . ?
C1_A:4 C2_A:4 H2B_A:4 109.5 . . ?
H2A_A:4 C2_A:4 H2B_A:4 109.5 . . ?
C1_A:4 C2_A:4 H2C_A:4 109.5 . . ?
H2A_A:4 C2_A:4 H2C_A:4 109.5 . . ?
H2B_A:4 C2_A:4 H2C_A:4 109.5 . . ?
C1_A:4 C3_A:4 H3A_A:4 109.5 . . ?
C1_A:4 C3_A:4 H3B_A:4 109.5 . . ?
H3A_A:4 C3_A:4 H3B_A:4 109.5 . . ?
C1_A:4 C3_A:4 H3C_A:4 109.5 . . ?
H3A_A:4 C3_A:4 H3C_A:4 109.5 . . ?
H3B_A:4 C3_A:4 H3C_A:4 109.5 . . ?
C1_A:4 C4_A:4 H4A_A:4 109.5 . . ?
C1_A:4 C4_A:4 H4B_A:4 109.5 . . ?
H4A_A:4 C4_A:4 H4B_A:4 109.5 . . ?
C1_A:4 C4_A:4 H4C_A:4 109.5 . . ?
H4A_A:4 C4_A:4 H4C_A:4 109.5 . . ?
H4B_A:4 C4_A:4 H4C_A:4 109.5 . . ?
C_B:4 Pd_B:1 C3_B:2 151.00(10) . . ?
C_B:4 Pd_B:1 C2_B:2 112.67(10) . . ?
C3_B:2 Pd_B:1 C2_B:2 38.38(9) . . ?
C_B:4 Pd_B:1 P_B:3 99.25(7) . . ?
C3_B:2 Pd_B:1 P_B:3 109.71(7) . . ?
C2_B:2 Pd_B:1 P_B:3 147.64(7) . . ?
O4_B:2 C4_B:2 C3_B:2 121.9(3) . . ?
O4_B:2 C4_B:2 C4A_B:2 121.1(3) . . ?
C3_B:2 C4_B:2 C4A_B:2 117.0(2) . . ?
C5H_B:2 C4A_B:2 C8A_B:2 120.5(3) . . ?
C5H_B:2 C4A_B:2 C4_B:2 119.4(3) . . ?
C8A_B:2 C4A_B:2 C4_B:2 120.1(2) . . ?
C7_B:2 C6_B:2 C5H_B:2 122.0(3) . . ?
C7_B:2 C6_B:2 H6_B:2 119.0 . . ?
C5H_B:2 C6_B:2 H6_B:2 119.0 . . ?
C6_B:2 C7_B:2 C8O_B:2 120.2(3) . . ?
C6_B:2 C7_B:2 H7_B:2 119.9 . . ?
C8O_B:2 C7_B:2 H7_B:2 119.9 . . ?
C8O_B:2 C8A_B:2 C4A_B:2 119.0(3) . . ?
C8O_B:2 C8A_B:2 C1_B:2 119.8(3) . . ?
C4A_B:2 C8A_B:2 C1_B:2 121.2(2) . . ?
O1_B:2 C1_B:2 C2_B:2 122.2(3) . . ?
O1_B:2 C1_B:2 C8A_B:2 120.5(3) . . ?
C2_B:2 C1_B:2 C8A_B:2 117.3(2) . . ?
C3_B:2 C2_B:2 C1_B:2 121.5(2) . . ?
C3_B:2 C2_B:2 Pd_B:1 69.53(13) . . ?
C1_B:2 C2_B:2 Pd_B:1 100.99(16) . . ?
C3_B:2 C2_B:2 H2_B:2 119.2 . . ?
C1_B:2 C2_B:2 H2_B:2 119.2 . . ?
Pd_B:1 C2_B:2 H2_B:2 99.4 . . ?
C2_B:2 C3_B:2 C4_B:2 121.8(2) . . ?
C2_B:2 C3_B:2 Pd_B:1 72.09(13) . . ?
C4_B:2 C3_B:2 Pd_B:1 104.44(16) . . ?
C2_B:2 C3_B:2 H3_B:2 119.1 . . ?
C4_B:2 C3_B:2 H3_B:2 119.1 . . ?
Pd_B:1 C3_B:2 H3_B:2 93.4 . . ?
OA_B:2 C8O_B:2 C8A_B:2 122.7(3) . . ?
OA_B:2 C8O_B:2 C7_B:2 118.3(3) . . ?
C8A_B:2 C8O_B:2 C7_B:2 119.0(3) . . ?
C8O_B:2 OA_B:2 HA_B:2 109.5 . . ?
C6_B:2 C5H_B:2 C4A_B:2 119.2(3) . . ?
C6_B:2 C5H_B:2 H5H_B:2 120.4 . . ?
C4A_B:2 C5H_B:2 H5H_B:2 120.4 . . ?
C1_B:3 P_B:3 C7_B:3 105.64(10) . . ?
C1_B:3 P_B:3 C13_B:3 102.23(10) . . ?
C7_B:3 P_B:3 C13_B:3 102.31(10) . . ?
C1_B:3 P_B:3 Pd_B:1 112.97(7) . . ?
C7_B:3 P_B:3 Pd_B:1 113.69(8) . . ?
C13_B:3 P_B:3 Pd_B:1 118.46(7) . . ?
C13_B:3 C18_B:3 C17_B:3 120.1(2) . . ?
C13_B:3 C18_B:3 H18_B:3 120.0 . . ?
C17_B:3 C18_B:3 H18_B:3 120.0 . . ?
C16_B:3 C17_B:3 C18_B:3 119.9(3) . . ?
C16_B:3 C17_B:3 H17_B:3 120.0 . . ?
C18_B:3 C17_B:3 H17_B:3 120.0 . . ?
C17_B:3 C16_B:3 C15_B:3 120.1(2) . . ?
C17_B:3 C16_B:3 H16_B:3 119.9 . . ?
C15_B:3 C16_B:3 H16_B:3 119.9 . . ?
C16_B:3 C15_B:3 C14_B:3 120.6(2) . . ?
C16_B:3 C15_B:3 H15_B:3 119.7 . . ?
C14_B:3 C15_B:3 H15_B:3 119.7 . . ?
C15_B:3 C14_B:3 C13_B:3 120.1(2) . . ?
C15_B:3 C14_B:3 H14_B:3 119.9 . . ?
C13_B:3 C14_B:3 H14_B:3 119.9 . . ?
C18_B:3 C13_B:3 C14_B:3 119.1(2) . . ?
C18_B:3 C13_B:3 P_B:3 122.50(17) . . ?
C14_B:3 C13_B:3 P_B:3 118.34(17) . . ?
C8_B:3 C7_B:3 C12_B:3 119.1(2) . . ?
C8_B:3 C7_B:3 P_B:3 118.4(2) . . ?
C12_B:3 C7_B:3 P_B:3 122.54(17) . . ?
C7_B:3 C8_B:3 C9_B:3 119.2(3) . . ?
C7_B:3 C8_B:3 H8_B:3 120.4 . . ?
C9_B:3 C8_B:3 H8_B:3 120.4 . . ?
C10_B:3 C9_B:3 C8_B:3 120.9(3) . . ?
C10_B:3 C9_B:3 H9_B:3 119.5 . . ?
C8_B:3 C9_B:3 H9_B:3 119.5 . . ?
C11_B:3 C10_B:3 C9_B:3 120.1(3) . . ?
C11_B:3 C10_B:3 H10_B:3 120.0 . . ?
C9_B:3 C10_B:3 H10_B:3 120.0 . . ?
C10_B:3 C11_B:3 C12_B:3 119.6(3) . . ?
C10_B:3 C11_B:3 H11_B:3 120.2 . . ?
C12_B:3 C11_B:3 H11_B:3 120.2 . . ?
C11_B:3 C12_B:3 C7_B:3 121.1(3) . . ?
C11_B:3 C12_B:3 H12_B:3 119.4 . . ?
C7_B:3 C12_B:3 H12_B:3 119.4 . . ?
C6_B:3 C1_B:3 C2_B:3 117.8(2) . . ?
C6_B:3 C1_B:3 P_B:3 124.13(18) . . ?
C2_B:3 C1_B:3 P_B:3 118.09(19) . . ?
C3_B:3 C2_B:3 C1_B:3 120.8(3) . . ?
C3_B:3 C2_B:3 H2_B:3 119.6 . . ?
C1_B:3 C2_B:3 H2_B:3 119.6 . . ?
C4_B:3 C3_B:3 C2_B:3 120.4(3) . . ?
C4_B:3 C3_B:3 H3_B:3 119.8 . . ?
C2_B:3 C3_B:3 H3_B:3 119.8 . . ?
C5_B:3 C4_B:3 C3_B:3 119.4(3) . . ?
C5_B:3 C4_B:3 H4_B:3 120.3 . . ?
C3_B:3 C4_B:3 H4_B:3 120.3 . . ?
C4_B:3 C5_B:3 C6_B:3 120.5(3) . . ?
C4_B:3 C5_B:3 H5_B:3 119.7 . . ?
C6_B:3 C5_B:3 H5_B:3 119.7 . . ?
C1_B:3 C6_B:3 C5_B:3 121.0(3) . . ?
C1_B:3 C6_B:3 H6_B:3 119.5 . . ?
C5_B:3 C6_B:3 H6_B:3 119.5 . . ?
C_B:4 N_B:4 C1_B:4 177.5(3) . . ?
N_B:4 C_B:4 Pd_B:1 177.1(2) . . ?
N_B:4 C1_B:4 C3_B:4 107.6(2) . . ?
N_B:4 C1_B:4 C2_B:4 107.2(3) . . ?
C3_B:4 C1_B:4 C2_B:4 110.5(4) . . ?
N_B:4 C1_B:4 C4_B:4 107.6(2) . . ?
C3_B:4 C1_B:4 C4_B:4 111.3(4) . . ?
C2_B:4 C1_B:4 C4_B:4 112.5(3) . . ?
C1_B:4 C2_B:4 H2A_B:4 109.5 . . ?
C1_B:4 C2_B:4 H2B_B:4 109.5 . . ?
H2A_B:4 C2_B:4 H2B_B:4 109.5 . . ?
C1_B:4 C2_B:4 H2C_B:4 109.5 . . ?
H2A_B:4 C2_B:4 H2C_B:4 109.5 . . ?
H2B_B:4 C2_B:4 H2C_B:4 109.5 . . ?
C1_B:4 C3_B:4 H3A_B:4 109.5 . . ?
C1_B:4 C3_B:4 H3B_B:4 109.5 . . ?
H3A_B:4 C3_B:4 H3B_B:4 109.5 . . ?
C1_B:4 C3_B:4 H3C_B:4 109.5 . . ?
H3A_B:4 C3_B:4 H3C_B:4 109.5 . . ?
H3B_B:4 C3_B:4 H3C_B:4 109.5 . . ?
C1_B:4 C4_B:4 H4A_B:4 109.5 . . ?
C1_B:4 C4_B:4 H4B_B:4 109.5 . . ?
H4A_B:4 C4_B:4 H4B_B:4 109.5 . . ?
C1_B:4 C4_B:4 H4C_B:4 109.5 . . ?
H4A_B:4 C4_B:4 H4C_B:4 109.5 . . ?
H4B_B:4 C4_B:4 H4C_B:4 109.5 . . ?

loop_
_geom_bond_atom_site_label_1
_geom_bond_atom_site_label_2
_geom_bond_distance
_geom_bond_site_symmetry_2
_geom_bond_publ_flag
Pd_A:1 C_A:4 2.004(2) . ?
Pd_A:1 C3_A:2 2.141(2) . ?
Pd_A:1 C2_A:2 2.144(3) . ?
Pd_A:1 P_A:3 2.3177(6) . ?
P_A:3 C1_A:3 1.819(2) . ?
P_A:3 C13_A:3 1.825(2) . ?
P_A:3 C7_A:3 1.825(2) . ?
C18_A:3 C13_A:3 1.375(4) . ?
C18_A:3 C17_A:3 1.391(3) . ?
C18_A:3 H18_A:3 0.9300 . ?
C17_A:3 C16_A:3 1.367(4) . ?
C17_A:3 H17_A:3 0.9300 . ?
C16_A:3 C15_A:3 1.364(5) . ?
C16_A:3 H16_A:3 0.9300 . ?
C15_A:3 C14_A:3 1.388(4) . ?
C15_A:3 H15_A:3 0.9300 . ?
C14_A:3 C13_A:3 1.389(3) . ?
C14_A:3 H14_A:3 0.9300 . ?
C7_A:3 C8_A:3 1.379(3) . ?
C7_A:3 C12_A:3 1.386(3) . ?
C8_A:3 C9_A:3 1.396(3) . ?
C8_A:3 H8_A:3 0.9300 . ?
C9_A:3 C10_A:3 1.358(4) . ?
C9_A:3 H9_A:3 0.9300 . ?
C10_A:3 C11_A:3 1.380(5) . ?
C10_A:3 H10_A:3 0.9300 . ?
C11_A:3 C12_A:3 1.386(3) . ?
C11_A:3 H11_A:3 0.9300 . ?
C12_A:3 H12_A:3 0.9300 . ?
C1_A:3 C6_A:3 1.376(3) . ?
C1_A:3 C2_A:3 1.389(3) . ?
C2_A:3 C3_A:3 1.378(4) . ?
C2_A:3 H2_A:3 0.9300 . ?
C3_A:3 C4_A:3 1.383(4) . ?
C3_A:3 H3_A:3 0.9300 . ?
C4_A:3 C5_A:3 1.361(4) . ?
C4_A:3 H4_A:3 0.9300 . ?
C5_A:3 C6_A:3 1.386(3) . ?
C5_A:3 H5_A:3 0.9300 . ?
C6_A:3 H6_A:3 0.9300 . ?
O4_A:2 C4_A:2 1.231(3) . ?
C4_A:2 C3_A:2 1.422(4) . ?
C4_A:2 C4A_A:2 1.478(4) . ?
C4A_A:2 C5H_A:2 1.398(5) . ?
C4A_A:2 C8A_A:2 1.401(4) . ?
C6_A:2 C5H_A:2 1.340(6) . ?
C6_A:2 C7_A:2 1.354(7) . ?
C6_A:2 H6_A:2 0.9300 . ?
C7_A:2 C8O_A:2 1.392(7) . ?
C7_A:2 H7_A:2 0.9300 . ?
C8A_A:2 C8O_A:2 1.410(6) . ?
C8A_A:2 C1_A:2 1.469(5) . ?
C1_A:2 O1_A:2 1.256(3) . ?
C1_A:2 C2_A:2 1.433(5) . ?
C2_A:2 C3_A:2 1.405(4) . ?
C2_A:2 H2_A:2 0.9300 . ?
C3_A:2 H3_A:2 0.9300 . ?
C8O_A:2 OA_A:2 1.318(5) . ?
OA_A:2 HA_A:2 0.8200 . ?
C5H_A:2 H5H_A:2 0.9300 . ?
N_A:4 C_A:4 1.138(3) . ?
N_A:4 C1_A:4 1.462(3) . ?
C1_A:4 C3_A:4 1.496(5) . ?
C1_A:4 C2_A:4 1.502(4) . ?
C1_A:4 C4_A:4 1.512(4) . ?
C2_A:4 H2A_A:4 0.9600 . ?
C2_A:4 H2B_A:4 0.9600 . ?
C2_A:4 H2C_A:4 0.9600 . ?
C3_A:4 H3A_A:4 0.9600 . ?
C3_A:4 H3B_A:4 0.9600 . ?
C3_A:4 H3C_A:4 0.9600 . ?
C4_A:4 H4A_A:4 0.9600 . ?
C4_A:4 H4B_A:4 0.9600 . ?
C4_A:4 H4C_A:4 0.9600 . ?
Pd_B:1 C_B:4 2.016(2) . ?
Pd_B:1 C3_B:2 2.123(2) . ?
Pd_B:1 C2_B:2 2.156(2) . ?
Pd_B:1 P_B:3 2.3177(7) . ?
O4_B:2 C4_B:2 1.222(3) . ?
C4_B:2 C3_B:2 1.445(4) . ?
C4_B:2 C4A_B:2 1.492(4) . ?
C4A_B:2 C5H_B:2 1.383(4) . ?
C4A_B:2 C8A_B:2 1.405(4) . ?
C6_B:2 C7_B:2 1.354(6) . ?
C6_B:2 C5H_B:2 1.370(5) . ?
C6_B:2 H6_B:2 0.9300 . ?
C7_B:2 C8O_B:2 1.403(5) . ?
C7_B:2 H7_B:2 0.9300 . ?
C8A_B:2 C8O_B:2 1.402(4) . ?
C8A_B:2 C1_B:2 1.484(4) . ?
C1_B:2 O1_B:2 1.240(3) . ?
C1_B:2 C2_B:2 1.438(4) . ?
C2_B:2 C3_B:2 1.407(3) . ?
C2_B:2 H2_B:2 0.9300 . ?
C3_B:2 H3_B:2 0.9300 . ?
C8O_B:2 OA_B:2 1.311(4) . ?
OA_B:2 HA_B:2 0.8200 . ?
C5H_B:2 H5H_B:2 0.9300 . ?
P_B:3 C1_B:3 1.819(2) . ?
P_B:3 C7_B:3 1.820(2) . ?
P_B:3 C13_B:3 1.831(2) . ?
C18_B:3 C13_B:3 1.377(3) . ?
C18_B:3 C17_B:3 1.394(3) . ?
C18_B:3 H18_B:3 0.9300 . ?
C17_B:3 C16_B:3 1.361(4) . ?
C17_B:3 H17_B:3 0.9300 . ?
C16_B:3 C15_B:3 1.369(4) . ?
C16_B:3 H16_B:3 0.9300 . ?
C15_B:3 C14_B:3 1.372(3) . ?
C15_B:3 H15_B:3 0.9300 . ?
C14_B:3 C13_B:3 1.384(3) . ?
C14_B:3 H14_B:3 0.9300 . ?
C7_B:3 C8_B:3 1.370(4) . ?
C7_B:3 C12_B:3 1.381(3) . ?
C8_B:3 C9_B:3 1.394(5) . ?
C8_B:3 H8_B:3 0.9300 . ?
C9_B:3 C10_B:3 1.361(6) . ?
C9_B:3 H9_B:3 0.9300 . ?
C10_B:3 C11_B:3 1.358(5) . ?
C10_B:3 H10_B:3 0.9300 . ?
C11_B:3 C12_B:3 1.378(3) . ?
C11_B:3 H11_B:3 0.9300 . ?
C12_B:3 H12_B:3 0.9300 . ?
C1_B:3 C6_B:3 1.373(3) . ?
C1_B:3 C2_B:3 1.396(3) . ?
C2_B:3 C3_B:3 1.378(4) . ?
C2_B:3 H2_B:3 0.9300 . ?
C3_B:3 C4_B:3 1.377(5) . ?
C3_B:3 H3_B:3 0.9300 . ?
C4_B:3 C5_B:3 1.360(5) . ?
C4_B:3 H4_B:3 0.9300 . ?
C5_B:3 C6_B:3 1.391(4) . ?
C5_B:3 H5_B:3 0.9300 . ?
C6_B:3 H6_B:3 0.9300 . ?
N_B:4 C_B:4 1.137(3) . ?
N_B:4 C1_B:4 1.463(3) . ?
C1_B:4 C3_B:4 1.493(4) . ?
C1_B:4 C2_B:4 1.497(5) . ?
C1_B:4 C4_B:4 1.498(5) . ?
C2_B:4 H2A_B:4 0.9600 . ?
C2_B:4 H2B_B:4 0.9600 . ?
C2_B:4 H2C_B:4 0.9600 . ?
C3_B:4 H3A_B:4 0.9600 . ?
C3_B:4 H3B_B:4 0.9600 . ?
C3_B:4 H3C_B:4 0.9600 . ?
C4_B:4 H4A_B:4 0.9600 . ?
C4_B:4 H4B_B:4 0.9600 . ?
C4_B:4 H4C_B:4 0.9600 . ?

loop_
_geom_torsion_atom_site_label_1
_geom_torsion_atom_site_label_2
_geom_torsion_atom_site_label_3
_geom_torsion_atom_site_label_4
_geom_torsion
_geom_torsion_site_symmetry_1
_geom_torsion_site_symmetry_2
_geom_torsion_site_symmetry_3
_geom_torsion_site_symmetry_4
_geom_torsion_publ_flag
C13_A:3 C18_A:3 C17_A:3 C16_A:3 1.8(4) . . . . ?
C18_A:3 C17_A:3 C16_A:3 C15_A:3 -0.3(5) . . . . ?
C17_A:3 C16_A:3 C15_A:3 C14_A:3 -1.4(5) . . . . ?
C16_A:3 C15_A:3 C14_A:3 C13_A:3 1.4(5) . . . . ?
C17_A:3 C18_A:3 C13_A:3 C14_A:3 -1.8(4) . . . . ?
C17_A:3 C18_A:3 C13_A:3 P_A:3 174.7(2) . . . . ?
C15_A:3 C14_A:3 C13_A:3 C18_A:3 0.2(4) . . . . ?
C15_A:3 C14_A:3 C13_A:3 P_A:3 -176.5(2) . . . . ?
C1_A:3 P_A:3 C13_A:3 C18_A:3 11.4(2) . . . . ?
C7_A:3 P_A:3 C13_A:3 C18_A:3 119.4(2) . . . . ?
Pd_A:1 P_A:3 C13_A:3 C18_A:3 -112.88(19) . . . . ?
C1_A:3 P_A:3 C13_A:3 C14_A:3 -172.08(19) . . . . ?
C7_A:3 P_A:3 C13_A:3 C14_A:3 -64.0(2) . . . . ?
Pd_A:1 P_A:3 C13_A:3 C14_A:3 63.7(2) . . . . ?
C1_A:3 P_A:3 C7_A:3 C8_A:3 -92.79(18) . . . . ?
C13_A:3 P_A:3 C7_A:3 C8_A:3 159.17(17) . . . . ?
Pd_A:1 P_A:3 C7_A:3 C8_A:3 32.82(18) . . . . ?
C1_A:3 P_A:3 C7_A:3 C12_A:3 83.93(19) . . . . ?
C13_A:3 P_A:3 C7_A:3 C12_A:3 -24.1(2) . . . . ?
Pd_A:1 P_A:3 C7_A:3 C12_A:3 -150.46(16) . . . . ?
C12_A:3 C7_A:3 C8_A:3 C9_A:3 -0.8(3) . . . . ?
P_A:3 C7_A:3 C8_A:3 C9_A:3 176.07(18) . . . . ?
C7_A:3 C8_A:3 C9_A:3 C10_A:3 0.1(4) . . . . ?
C8_A:3 C9_A:3 C10_A:3 C11_A:3 0.9(4) . . . . ?
C9_A:3 C10_A:3 C11_A:3 C12_A:3 -1.1(4) . . . . ?
C8_A:3 C7_A:3 C12_A:3 C11_A:3 0.5(3) . . . . ?
P_A:3 C7_A:3 C12_A:3 C11_A:3 -176.16(19) . . . . ?
C10_A:3 C11_A:3 C12_A:3 C7_A:3 0.4(4) . . . . ?
C13_A:3 P_A:3 C1_A:3 C6_A:3 97.1(2) . . . . ?
C7_A:3 P_A:3 C1_A:3 C6_A:3 -12.0(2) . . . . ?
Pd_A:1 P_A:3 C1_A:3 C6_A:3 -138.82(18) . . . . ?
C13_A:3 P_A:3 C1_A:3 C2_A:3 -82.8(2) . . . . ?
C7_A:3 P_A:3 C1_A:3 C2_A:3 168.03(18) . . . . ?
Pd_A:1 P_A:3 C1_A:3 C2_A:3 41.2(2) . . . . ?
C6_A:3 C1_A:3 C2_A:3 C3_A:3 -2.1(4) . . . . ?
P_A:3 C1_A:3 C2_A:3 C3_A:3 177.9(2) . . . . ?
C1_A:3 C2_A:3 C3_A:3 C4_A:3 1.7(4) . . . . ?
C2_A:3 C3_A:3 C4_A:3 C5_A:3 0.5(4) . . . . ?
C3_A:3 C4_A:3 C5_A:3 C6_A:3 -2.2(5) . . . . ?
C2_A:3 C1_A:3 C6_A:3 C5_A:3 0.3(4) . . . . ?
P_A:3 C1_A:3 C6_A:3 C5_A:3 -179.6(2) . . . . ?
C4_A:3 C5_A:3 C6_A:3 C1_A:3 1.8(4) . . . . ?
O4_A:2 C4_A:2 C4A_A:2 C5H_A:2 -7.9(4) . . . . ?
C3_A:2 C4_A:2 C4A_A:2 C5H_A:2 171.1(3) . . . . ?
O4_A:2 C4_A:2 C4A_A:2 C8A_A:2 174.4(3) . . . . ?
C3_A:2 C4_A:2 C4A_A:2 C8A_A:2 -6.6(4) . . . . ?
C5H_A:2 C6_A:2 C7_A:2 C8O_A:2 -2.4(6) . . . . ?
C5H_A:2 C4A_A:2 C8A_A:2 C8O_A:2 -2.8(4) . . . . ?
C4_A:2 C4A_A:2 C8A_A:2 C8O_A:2 174.9(3) . . . . ?
C5H_A:2 C4A_A:2 C8A_A:2 C1_A:2 177.0(3) . . . . ?
C4_A:2 C4A_A:2 C8A_A:2 C1_A:2 -5.3(4) . . . . ?
C4A_A:2 C8A_A:2 C1_A:2 O1_A:2 -169.4(3) . . . . ?
C8O_A:2 C8A_A:2 C1_A:2 O1_A:2 10.3(4) . . . . ?
C4A_A:2 C8A_A:2 C1_A:2 C2_A:2 11.7(4) . . . . ?
C8O_A:2 C8A_A:2 C1_A:2 C2_A:2 -168.6(3) . . . . ?
O1_A:2 C1_A:2 C2_A:2 C3_A:2 175.2(3) . . . . ?
C8A_A:2 C1_A:2 C2_A:2 C3_A:2 -5.9(4) . . . . ?
O1_A:2 C1_A:2 C2_A:2 Pd_A:1 -113.4(3) . . . . ?
C8A_A:2 C1_A:2 C2_A:2 Pd_A:1 65.5(3) . . . . ?
C1_A:2 C2_A:2 C3_A:2 C4_A:2 -6.4(4) . . . . ?
Pd_A:1 C2_A:2 C3_A:2 C4_A:2 -92.5(2) . . . . ?
C1_A:2 C2_A:2 C3_A:2 Pd_A:1 86.1(2) . . . . ?
O4_A:2 C4_A:2 C3_A:2 C2_A:2 -168.3(3) . . . . ?
C4A_A:2 C4_A:2 C3_A:2 C2_A:2 12.7(4) . . . . ?
O4_A:2 C4_A:2 C3_A:2 Pd_A:1 116.7(3) . . . . ?
C4A_A:2 C4_A:2 C3_A:2 Pd_A:1 -62.3(3) . . . . ?
C6_A:2 C7_A:2 C8O_A:2 OA_A:2 -176.1(4) . . . . ?
C6_A:2 C7_A:2 C8O_A:2 C8A_A:2 3.8(5) . . . . ?
C4A_A:2 C8A_A:2 C8O_A:2 OA_A:2 178.8(3) . . . . ?
C1_A:2 C8A_A:2 C8O_A:2 OA_A:2 -1.0(5) . . . . ?
C4A_A:2 C8A_A:2 C8O_A:2 C7_A:2 -1.1(5) . . . . ?
C1_A:2 C8A_A:2 C8O_A:2 C7_A:2 179.1(3) . . . . ?
C7_A:2 C6_A:2 C5H_A:2 C4A_A:2 -1.6(6) . . . . ?
C8A_A:2 C4A_A:2 C5H_A:2 C6_A:2 4.2(5) . . . . ?
C4_A:2 C4A_A:2 C5H_A:2 C6_A:2 -173.5(3) . . . . ?
O4_B:2 C4_B:2 C4A_B:2 C5H_B:2 -6.6(4) . . . . ?
C3_B:2 C4_B:2 C4A_B:2 C5H_B:2 173.7(3) . . . . ?
O4_B:2 C4_B:2 C4A_B:2 C8A_B:2 173.1(3) . . . . ?
C3_B:2 C4_B:2 C4A_B:2 C8A_B:2 -6.6(4) . . . . ?
C5H_B:2 C6_B:2 C7_B:2 C8O_B:2 -2.4(6) . . . . ?
C5H_B:2 C4A_B:2 C8A_B:2 C8O_B:2 -2.0(4) . . . . ?
C4_B:2 C4A_B:2 C8A_B:2 C8O_B:2 178.3(2) . . . . ?
C5H_B:2 C4A_B:2 C8A_B:2 C1_B:2 177.3(3) . . . . ?
C4_B:2 C4A_B:2 C8A_B:2 C1_B:2 -2.4(4) . . . . ?
C8O_B:2 C8A_B:2 C1_B:2 O1_B:2 7.9(4) . . . . ?
C4A_B:2 C8A_B:2 C1_B:2 O1_B:2 -171.4(3) . . . . ?
C8O_B:2 C8A_B:2 C1_B:2 C2_B:2 -173.1(2) . . . . ?
C4A_B:2 C8A_B:2 C1_B:2 C2_B:2 7.6(3) . . . . ?
O1_B:2 C1_B:2 C2_B:2 C3_B:2 175.3(2) . . . . ?
C8A_B:2 C1_B:2 C2_B:2 C3_B:2 -3.7(3) . . . . ?
O1_B:2 C1_B:2 C2_B:2 Pd_B:1 -112.1(3) . . . . ?
C8A_B:2 C1_B:2 C2_B:2 Pd_B:1 69.0(2) . . . . ?
C1_B:2 C2_B:2 C3_B:2 C4_B:2 -5.6(4) . . . . ?
Pd_B:1 C2_B:2 C3_B:2 C4_B:2 -96.2(2) . . . . ?
C1_B:2 C2_B:2 C3_B:2 Pd_B:1 90.6(2) . . . . ?
O4_B:2 C4_B:2 C3_B:2 C2_B:2 -169.0(3) . . . . ?
C4A_B:2 C4_B:2 C3_B:2 C2_B:2 10.7(3) . . . . ?
O4_B:2 C4_B:2 C3_B:2 Pd_B:1 113.4(3) . . . . ?
C4A_B:2 C4_B:2 C3_B:2 Pd_B:1 -66.9(3) . . . . ?
C4A_B:2 C8A_B:2 C8O_B:2 OA_B:2 179.2(3) . . . . ?
C1_B:2 C8A_B:2 C8O_B:2 OA_B:2 -0.1(4) . . . . ?
C4A_B:2 C8A_B:2 C8O_B:2 C7_B:2 -0.9(4) . . . . ?
C1_B:2 C8A_B:2 C8O_B:2 C7_B:2 179.8(3) . . . . ?
C6_B:2 C7_B:2 C8O_B:2 OA_B:2 -177.0(4) . . . . ?
C6_B:2 C7_B:2 C8O_B:2 C8A_B:2 3.1(5) . . . . ?
C7_B:2 C6_B:2 C5H_B:2 C4A_B:2 -0.6(6) . . . . ?
C8A_B:2 C4A_B:2 C5H_B:2 C6_B:2 2.8(5) . . . . ?
C4_B:2 C4A_B:2 C5H_B:2 C6_B:2 -177.5(3) . . . . ?
C13_B:3 C18_B:3 C17_B:3 C16_B:3 0.3(4) . . . . ?
C18_B:3 C17_B:3 C16_B:3 C15_B:3 1.2(4) . . . . ?
C17_B:3 C16_B:3 C15_B:3 C14_B:3 -1.8(5) . . . . ?
C16_B:3 C15_B:3 C14_B:3 C13_B:3 0.8(4) . . . . ?
C17_B:3 C18_B:3 C13_B:3 C14_B:3 -1.3(3) . . . . ?
C17_B:3 C18_B:3 C13_B:3 P_B:3 -179.57(19) . . . . ?
C15_B:3 C14_B:3 C13_B:3 C18_B:3 0.7(4) . . . . ?
C15_B:3 C14_B:3 C13_B:3 P_B:3 179.1(2) . . . . ?
C1_B:3 P_B:3 C13_B:3 C18_B:3 -11.3(2) . . . . ?
C7_B:3 P_B:3 C13_B:3 C18_B:3 97.9(2) . . . . ?
Pd_B:1 P_B:3 C13_B:3 C18_B:3 -136.19(17) . . . . ?
C1_B:3 P_B:3 C13_B:3 C14_B:3 170.35(18) . . . . ?
C7_B:3 P_B:3 C13_B:3 C14_B:3 -80.39(19) . . . . ?
Pd_B:1 P_B:3 C13_B:3 C14_B:3 45.5(2) . . . . ?
C1_B:3 P_B:3 C7_B:3 C8_B:3 -93.5(3) . . . . ?
C13_B:3 P_B:3 C7_B:3 C8_B:3 159.9(3) . . . . ?
Pd_B:1 P_B:3 C7_B:3 C8_B:3 30.9(3) . . . . ?
C1_B:3 P_B:3 C7_B:3 C12_B:3 88.3(2) . . . . ?
C13_B:3 P_B:3 C7_B:3 C12_B:3 -18.3(2) . . . . ?
Pd_B:1 P_B:3 C7_B:3 C12_B:3 -147.25(19) . . . . ?
C12_B:3 C7_B:3 C8_B:3 C9_B:3 -0.7(6) . . . . ?
P_B:3 C7_B:3 C8_B:3 C9_B:3 -179.0(4) . . . . ?
C7_B:3 C8_B:3 C9_B:3 C10_B:3 0.9(9) . . . . ?
C8_B:3 C9_B:3 C10_B:3 C11_B:3 -1.0(9) . . . . ?
C9_B:3 C10_B:3 C11_B:3 C12_B:3 0.9(7) . . . . ?
C10_B:3 C11_B:3 C12_B:3 C7_B:3 -0.7(5) . . . . ?
C8_B:3 C7_B:3 C12_B:3 C11_B:3 0.6(4) . . . . ?
P_B:3 C7_B:3 C12_B:3 C11_B:3 178.8(2) . . . . ?
C7_B:3 P_B:3 C1_B:3 C6_B:3 0.2(3) . . . . ?
C13_B:3 P_B:3 C1_B:3 C6_B:3 106.8(2) . . . . ?
Pd_B:1 P_B:3 C1_B:3 C6_B:3 -124.7(2) . . . . ?
C7_B:3 P_B:3 C1_B:3 C2_B:3 -179.94(19) . . . . ?
C13_B:3 P_B:3 C1_B:3 C2_B:3 -73.2(2) . . . . ?
Pd_B:1 P_B:3 C1_B:3 C2_B:3 55.2(2) . . . . ?
C6_B:3 C1_B:3 C2_B:3 C3_B:3 -1.0(4) . . . . ?
P_B:3 C1_B:3 C2_B:3 C3_B:3 179.1(2) . . . . ?
C1_B:3 C2_B:3 C3_B:3 C4_B:3 1.2(5) . . . . ?
C2_B:3 C3_B:3 C4_B:3 C5_B:3 -1.2(5) . . . . ?
C3_B:3 C4_B:3 C5_B:3 C6_B:3 0.9(6) . . . . ?
C2_B:3 C1_B:3 C6_B:3 C5_B:3 0.7(4) . . . . ?
P_B:3 C1_B:3 C6_B:3 C5_B:3 -179.4(3) . . . . ?
C4_B:3 C5_B:3 C6_B:3 C1_B:3 -0.7(6) . . . . ?
